data_4021460
loop_
_publ_author_name
'Natalia P\'erez-Hern\'andez'
'Mart\'in Febles'
'Cirilo P\'erez'
'Mat\'ias L. Rodr\'iguez'
'Concepci\'on Foces-Foces'
'Julio D. Mart\'in'

_publ_section_title
;
 Synthesis and Structure of Hydroxyl Acids of General Structure
 7,7-Alkenyl/alkynyl-5-hydroxymethyl-6-oxabicyclo[3.2.1]octane-
 1-carboxylic Acid
;
_journal_name_full 'Journal of Organic Chemistry'
_journal_page_first 1139
_journal_page_last 1151
_journal_paper_doi 10.1021/jo052237p
_journal_volume 71
_journal_year 2006
_chemical_formula_moiety 'C13 H19 I O3'
_chemical_formula_sum 'C13 H19 I O3'
_chemical_formula_weight 350.18
_chemical_name_systematic
;
 (1R*, 5R*, 7S*)-7-ethyl-5-iodomethyl-7-vinyl-6-
oxabicyclo[3.2.1]octane-1-carboxylic acid

;
_space_group_IT_number 14
_symmetry_cell_setting monoclinic
_symmetry_space_group_name_Hall '-P 2yn'
_symmetry_space_group_name_H-M 'P 1 21/n 1'
_atom_sites_solution_hydrogens geom
_atom_sites_solution_primary direct
_atom_sites_solution_secondary difmap
_audit_creation_method SHELXL-97
_cell_angle_alpha 90.00
_cell_angle_beta 100.566(15)
_cell_angle_gamma 90.00
_cell_formula_units_Z 4
_cell_length_a 8.422(2)
_cell_length_b 12.714(2)
_cell_length_c 13.419(4)
_cell_measurement_reflns_used 1246
_cell_measurement_temperature 293(2)
_cell_measurement_theta_max 27.49
_cell_measurement_theta_min 2.2
_cell_volume 1412.5(6)
_computing_cell_refinement 'HKL Denzo and Scalepack (Otwinowski & Minor 1997)'
_computing_data_collection 'Collect (Nonius BV, 2000)'
_computing_data_reduction 'HKL Denzo and Scalepak (Otwinowski & Minor, 1997)'
_computing_molecular_graphics 'PLATON (Spek, 2003)'
_computing_publication_material 'SHELXL-97, WinGX (Farrugia, 1999) and PLATON'
_computing_structure_refinement 'SHELXL-97 (Sheldrick, 1997)'
_computing_structure_solution 'SIR97 (Altomare et al., 1999)'
_diffrn_ambient_temperature 293(2)
_diffrn_detector_area_resol_mean 9
_diffrn_measured_fraction_theta_full 0.971
_diffrn_measured_fraction_theta_max 0.971
_diffrn_measurement_device '95mm CCD camera on \k-goniostat'
_diffrn_measurement_device_type KappaCCD
_diffrn_measurement_method '\f and \w'
_diffrn_radiation_monochromator 'horizontally mounted graphite crystal'
_diffrn_radiation_source 'fine-focus sealed tube'
_diffrn_radiation_type MoK\a
_diffrn_radiation_wavelength 0.71073
_diffrn_reflns_av_R_equivalents 0.0430
_diffrn_reflns_av_sigmaI/netI 0.0678
_diffrn_reflns_limit_h_max 9
_diffrn_reflns_limit_h_min -10
_diffrn_reflns_limit_k_max 15
_diffrn_reflns_limit_k_min -16
_diffrn_reflns_limit_l_max 17
_diffrn_reflns_limit_l_min -11
_diffrn_reflns_number 6988
_diffrn_reflns_theta_full 27.49
_diffrn_reflns_theta_max 27.49
_diffrn_reflns_theta_min 2.22
_exptl_absorpt_coefficient_mu 2.262
_exptl_absorpt_correction_T_max 0.5048
_exptl_absorpt_correction_T_min 0.4648
_exptl_absorpt_correction_type 'MULABS(Blessing, 1995)'
_exptl_crystal_colour colourless
_exptl_crystal_density_diffrn 1.647
_exptl_crystal_density_method 'not measured'
_exptl_crystal_description irregular-octahedral
_exptl_crystal_F_000 696
_exptl_crystal_size_max 0.40
_exptl_crystal_size_mid 0.35
_exptl_crystal_size_min 0.35
_refine_diff_density_max 1.054
_refine_diff_density_min -1.074
_refine_diff_density_rms 0.069
_refine_ls_extinction_coef 0.018(3)
_refine_ls_extinction_expression Fc^*^=kFc[1+0.001xFc^2^\l^3^/sin(2\q)]^-1/4^
_refine_ls_extinction_method SHELXL
_refine_ls_goodness_of_fit_ref 0.989
_refine_ls_hydrogen_treatment mixed
_refine_ls_matrix_type full
_refine_ls_number_parameters 156
_refine_ls_number_reflns 3147
_refine_ls_number_restraints 0
_refine_ls_restrained_S_all 0.989
_refine_ls_R_factor_all 0.0563
_refine_ls_R_factor_gt 0.0472
_refine_ls_shift/su_max 0.001
_refine_ls_shift/su_mean 0.000
_refine_ls_structure_factor_coef Fsqd
_refine_ls_weighting_details 'calc w=1/[\s^2^(Fo^2^)+(0.0462P)^2^+1.9170P] where P=(Fo^2^+2Fc^2^)/3'
_refine_ls_weighting_scheme calc
_refine_ls_wR_factor_gt 0.1218
_refine_ls_wR_factor_ref 0.1286
_reflns_number_gt 2709
_reflns_number_total 3147
_reflns_threshold_expression >2sigma(I)
_cod_data_source_file jo052237psi20051102_104042_5.cif
_cod_depositor_comments
;
The following automatic conversions were performed:
'_symmetry_cell_setting' value 'Monoclinic' changed to 'monoclinic'
according to '/home/saulius/struct/CIF-dictionaries/cif_core.dic'
dictionary named 'cif_core.dic' version 2.4.1 from 2010-06-29.

Automatic conversion script
Id: cif_fix_enum 1527 2010-12-29 10:47:43Z saulius 
;
_cod_original_sg_symbol_H-M 'P 21/n'
_cod_database_code 4021460

loop_
_symmetry_equiv_pos_as_xyz
'x, y, z'
'-x+1/2, y+1/2, -z+1/2'
'-x, -y, -z'
'x-1/2, -y-1/2, z-1/2'

loop_
_atom_site_label
_atom_site_type_symbol
_atom_site_fract_x
_atom_site_fract_y
_atom_site_fract_z
_atom_site_U_iso_or_equiv
_atom_site_adp_type
_atom_site_occupancy
_atom_site_symmetry_multiplicity
_atom_site_calc_flag
_atom_site_refinement_flags
I1 I 0.19075(4) 0.48542(3) 0.35789(3) 0.0687(2) Uani 1 1 d .
O1 O 0.4233(3) 0.33214(18) 0.53493(18) 0.0430(5) Uani 1 1 d .
O4 O 0.2045(4) 0.0249(2) 0.5723(3) 0.0649(9) Uani 1 1 d .
H4 H 0.1357 -0.0215 0.5625 0.078 Uiso 1 1 calc R
O3 O -0.0010(3) 0.1260(2) 0.4992(2) 0.0585(8) Uani 1 1 d .
C1 C 0.2951(4) 0.3880(3) 0.5716(3) 0.0481(8) Uani 1 1 d .
C2 C 0.3442(5) 0.4048(4) 0.6864(3) 0.0633(11) Uani 1 1 d .
H2A H 0.4329 0.4545 0.6999 0.076 Uiso 1 1 calc R
H2B H 0.2539 0.4342 0.7128 0.076 Uiso 1 1 calc R
C3 C 0.3951(6) 0.3016(4) 0.7396(3) 0.0673(12) Uani 1 1 d .
H3A H 0.3921 0.3096 0.8111 0.081 Uiso 1 1 calc R
H3B H 0.5061 0.2872 0.7337 0.081 Uiso 1 1 calc R
C4 C 0.2911(5) 0.2067(4) 0.6989(3) 0.0578(10) Uani 1 1 d .
H4A H 0.1951 0.2055 0.7293 0.069 Uiso 1 1 calc R
H4B H 0.3512 0.1426 0.7185 0.069 Uiso 1 1 calc R
C5 C 0.2405(4) 0.2096(3) 0.5830(3) 0.0405(7) Uani 1 1 d .
C6 C 0.1532(4) 0.3131(3) 0.5527(3) 0.0440(8) Uani 1 1 d .
H6A H 0.1003 0.3130 0.4821 0.053 Uiso 1 1 calc R
H6B H 0.0748 0.3291 0.5952 0.053 Uiso 1 1 calc R
C7 C 0.1366(4) 0.1163(3) 0.5468(3) 0.0427(7) Uani 1 1 d .
C8 C 0.2707(6) 0.4937(3) 0.5185(4) 0.0596(11) Uani 1 1 d .
H8A H 0.3719 0.5321 0.5321 0.072 Uiso 1 1 calc R
H8B H 0.1922 0.5336 0.5475 0.072 Uiso 1 1 calc R
C9 C 0.3883(4) 0.2208(3) 0.5275(2) 0.0379(7) Uani 1 1 d .
C12 C 0.5328(4) 0.1570(3) 0.5754(3) 0.0492(8) Uani 1 1 d .
H12 H 0.5148 0.0858 0.5849 0.059 Uiso 1 1 calc R
C13 C 0.6797(5) 0.1899(4) 0.6051(4) 0.0660(11) Uani 1 1 d .
H13A H 0.7047 0.2604 0.5975 0.079 Uiso 1 1 calc R
H13B H 0.7599 0.1431 0.6340 0.079 Uiso 1 1 calc R
C10 C 0.3444(5) 0.1900(3) 0.4144(3) 0.0450(8) Uani 1 1 d .
H10A H 0.3267 0.1146 0.4093 0.054 Uiso 1 1 calc R
H10B H 0.2441 0.2244 0.3845 0.054 Uiso 1 1 calc R
C11 C 0.4740(6) 0.2198(4) 0.3546(3) 0.0645(11) Uani 1 1 d .
H11A H 0.4406 0.1989 0.2852 0.097 Uiso 1 1 calc R
H11B H 0.5731 0.1847 0.3828 0.097 Uiso 1 1 calc R
H11C H 0.4904 0.2945 0.3580 0.097 Uiso 1 1 calc R

loop_
_atom_site_aniso_label
_atom_site_aniso_U_11
_atom_site_aniso_U_22
_atom_site_aniso_U_33
_atom_site_aniso_U_23
_atom_site_aniso_U_13
_atom_site_aniso_U_12
I1 0.0687(3) 0.0528(2) 0.0813(3) 0.01111(13) 0.00520(17) -0.00240(12)
O1 0.0363(12) 0.0412(12) 0.0528(14) -0.0106(10) 0.0117(10) -0.0060(9)
O4 0.0505(17) 0.0467(16) 0.089(2) 0.0118(15) -0.0096(15) -0.0062(13)
O3 0.0423(15) 0.0481(15) 0.080(2) 0.0098(13) -0.0016(14) -0.0091(11)
C1 0.0398(18) 0.050(2) 0.057(2) -0.0148(16) 0.0129(15) -0.0030(15)
C2 0.058(2) 0.072(3) 0.061(2) -0.031(2) 0.0131(19) -0.006(2)
C3 0.063(3) 0.095(4) 0.042(2) -0.024(2) 0.0040(18) 0.001(2)
C4 0.054(2) 0.082(3) 0.040(2) -0.0014(18) 0.0137(16) 0.002(2)
C5 0.0333(16) 0.0484(18) 0.0414(17) -0.0050(14) 0.0107(13) -0.0025(14)
C6 0.0330(17) 0.0480(19) 0.0521(19) -0.0084(15) 0.0111(14) -0.0027(14)
C7 0.0378(17) 0.0472(18) 0.0445(18) 0.0063(14) 0.0109(14) -0.0048(14)
C8 0.051(2) 0.042(2) 0.087(3) -0.0177(19) 0.013(2) -0.0050(16)
C9 0.0326(15) 0.0407(16) 0.0414(17) -0.0060(13) 0.0091(13) -0.0033(13)
C12 0.0428(19) 0.051(2) 0.056(2) -0.0018(16) 0.0138(16) 0.0031(16)
C13 0.044(2) 0.073(3) 0.078(3) -0.001(2) 0.004(2) 0.003(2)
C10 0.050(2) 0.0466(18) 0.0394(18) -0.0083(14) 0.0102(15) -0.0070(15)
C11 0.069(3) 0.077(3) 0.053(2) -0.010(2) 0.027(2) -0.008(2)

loop_
_atom_type_symbol
_atom_type_description
_atom_type_scat_dispersion_real
_atom_type_scat_dispersion_imag
_atom_type_scat_source
C C 0.0033 0.0000 'International Tables Vol C Tables 4.2.6.8 and 6.1.1.4'
H H 0.0000 0.0000 'International Tables Vol C Tables 4.2.6.8 and 6.1.1.4'
I I -0.4742 0.0000 'International Tables Vol C Tables 4.2.6.8 and 6.1.1.4'
O O 0.0106 0.0000 'International Tables Vol C Tables 4.2.6.8 and 6.1.1.4'

loop_
_geom_angle_atom_site_label_1
_geom_angle_atom_site_label_2
_geom_angle_atom_site_label_3
_geom_angle
C9 O1 C1 110.3(2)
C7 O4 H4 109.5
O1 C1 C6 104.4(3)
O1 C1 C8 108.6(3)
C6 C1 C8 116.4(3)
O1 C1 C2 109.2(3)
C6 C1 C2 108.3(3)
C8 C1 C2 109.6(3)
C3 C2 C1 110.6(3)
C3 C2 H2A 109.5
C1 C2 H2A 109.5
C3 C2 H2B 109.5
C1 C2 H2B 109.5
H2A C2 H2B 108.1
C2 C3 C4 114.8(4)
C2 C3 H3A 108.6
C4 C3 H3A 108.6
C2 C3 H3B 108.6
C4 C3 H3B 108.6
H3A C3 H3B 107.5
C3 C4 C5 112.1(3)
C3 C4 H4A 109.2
C5 C4 H4A 109.2
C3 C4 H4B 109.2
C5 C4 H4B 109.2
H4A C4 H4B 107.9
C7 C5 C6 111.8(3)
C7 C5 C4 110.2(3)
C6 C5 C4 108.7(3)
C7 C5 C9 112.6(3)
C6 C5 C9 100.4(3)
C4 C5 C9 112.7(3)
C1 C6 C5 99.9(3)
C1 C6 H6A 111.8
C5 C6 H6A 111.8
C1 C6 H6B 111.8
C5 C6 H6B 111.8
H6A C6 H6B 109.5
O3 C7 O4 123.5(3)
O3 C7 C5 121.9(3)
O4 C7 C5 114.5(3)
C1 C8 I1 114.8(3)
C1 C8 H8A 108.6
I1 C8 H8A 108.6
C1 C8 H8B 108.6
I1 C8 H8B 108.6
H8A C8 H8B 107.5
O1 C9 C12 111.1(3)
O1 C9 C10 109.0(3)
C12 C9 C10 108.2(3)
O1 C9 C5 103.0(2)
C12 C9 C5 113.4(3)
C10 C9 C5 112.0(3)
C13 C12 C9 127.4(4)
C13 C12 H12 116.3
C9 C12 H12 116.3
C12 C13 H13A 120.0
C12 C13 H13B 120.0
H13A C13 H13B 120.0
C11 C10 C9 113.0(3)
C11 C10 H10A 109.0
C9 C10 H10A 109.0
C11 C10 H10B 109.0
C9 C10 H10B 109.0
H10A C10 H10B 107.8
C10 C11 H11A 109.5
C10 C11 H11B 109.5
H11A C11 H11B 109.5
C10 C11 H11C 109.5
H11A C11 H11C 109.5
H11B C11 H11C 109.5

loop_
_geom_bond_atom_site_label_1
_geom_bond_atom_site_label_2
_geom_bond_distance
I1 C8 2.139(5)
O1 C9 1.446(4)
O1 C1 1.452(4)
O4 C7 1.312(4)
O4 H4 0.8200
O3 C7 1.222(4)
C1 C6 1.513(5)
C1 C8 1.517(6)
C1 C2 1.536(6)
C2 C3 1.518(7)
C2 H2A 0.9700
C2 H2B 0.9700
C3 C4 1.532(6)
C3 H3A 0.9700
C3 H3B 0.9700
C4 C5 1.536(5)
C4 H4A 0.9700
C4 H4B 0.9700
C5 C7 1.501(5)
C5 C6 1.526(5)
C5 C9 1.570(4)
C6 H6A 0.9700
C6 H6B 0.9700
C8 H8A 0.9700
C8 H8B 0.9700
C9 C12 1.505(5)
C9 C10 1.545(4)
C12 C13 1.297(6)
C12 H12 0.9300
C13 H13A 0.9300
C13 H13B 0.9300
C10 C11 1.517(5)
C10 H10A 0.9700
C10 H10B 0.9700
C11 H11A 0.9600
C11 H11B 0.9600
C11 H11C 0.9600

loop_
_geom_hbond_atom_site_label_D
_geom_hbond_atom_site_label_H
_geom_hbond_atom_site_label_A
_geom_hbond_distance_DH
_geom_hbond_distance_HA
_geom_hbond_distance_DA
_geom_hbond_angle_DHA
_geom_hbond_site_symmetry_A
O4 H4 O3 0.82 1.84 2.634(4) 161.6 3_556

loop_
_geom_torsion_atom_site_label_1
_geom_torsion_atom_site_label_2
_geom_torsion_atom_site_label_3
_geom_torsion_atom_site_label_4
_geom_torsion
C9 O1 C1 C6 -18.8(4)
C9 O1 C1 C8 -143.6(3)
C9 O1 C1 C2 96.9(3)
O1 C1 C2 C3 -52.1(4)
C6 C1 C2 C3 61.0(4)
C8 C1 C2 C3 -171.0(4)
C1 C2 C3 C4 -40.4(5)
C2 C3 C4 C5 38.6(5)
C3 C4 C5 C7 -179.0(3)
C3 C4 C5 C6 -56.1(4)
C3 C4 C5 C9 54.3(4)
O1 C1 C6 C5 40.4(3)
C8 C1 C6 C5 160.1(3)
C2 C1 C6 C5 -75.9(3)
C7 C5 C6 C1 -165.1(3)
C4 C5 C6 C1 73.0(3)
C9 C5 C6 C1 -45.5(3)
C6 C5 C7 O3 -0.1(5)
C4 C5 C7 O3 120.9(4)
C9 C5 C7 O3 -112.3(4)
C6 C5 C7 O4 -178.8(3)
C4 C5 C7 O4 -57.8(4)
C9 C5 C7 O4 69.0(4)
O1 C1 C8 I1 63.6(4)
C6 C1 C8 I1 -53.9(4)
C2 C1 C8 I1 -177.2(3)
C1 O1 C9 C12 -132.2(3)
C1 O1 C9 C10 108.7(3)
C1 O1 C9 C5 -10.4(3)
C7 C5 C9 O1 154.1(3)
C6 C5 C9 O1 35.0(3)
C4 C5 C9 O1 -80.5(3)
C7 C5 C9 C12 -85.7(4)
C6 C5 C9 C12 155.2(3)
C4 C5 C9 C12 39.7(4)
C7 C5 C9 C10 37.1(4)
C6 C5 C9 C10 -82.0(3)
C4 C5 C9 C10 162.6(3)
O1 C9 C12 C13 -11.3(5)
C10 C9 C12 C13 108.3(5)
C5 C9 C12 C13 -126.8(4)
O1 C9 C10 C11 55.6(4)
C12 C9 C10 C11 -65.3(4)
C5 C9 C10 C11 168.9(3)
